data_7247679
loop_
_publ_author_name
'Gebbia, Jonathan F.'
'Aristizabal, Andr&#xe9;s Henao'
'Negrier, Philippe'
'Aguil&#xe0;, David'
'Tamarit, Josep Lluis'
'Pardo, Luis Carlos'

_publ_section_title
;
 Dynamics and local ordering of pentachloronitrobenzene: a
 molecular-dynamics investigation.
;
_journal_issue 44
_journal_name_full 'Physical chemistry chemical physics : PCCP'
_journal_page_first 30553
_journal_page_last 30562
_journal_paper_doi 10.1039/d3cp02633g
_journal_volume 25
_journal_year 2023
_chemical_formula_moiety 'C6 Cl5 N1 O2'
_chemical_formula_sum 'C6 Cl5 N O2'
_chemical_formula_weight 295.32
_chemical_name_systematic Pentachloronitrobenzene
_space_group_crystal_system trigonal
_space_group_IT_number 148
_space_group_name_Hall '-R 3'
_space_group_name_H-M_alt 'R -3 :H'
_audit_creation_date 2022-02-01
_audit_creation_method
;
Olex2 1.5
(compiled 2021.12.09 svn.r5202d8cf for OlexSys, GUI svn.r6439)
;
_audit_update_record
;
2023-05-30 deposited with the CCDC.	2023-10-23 downloaded from the CCDC.
;
_cell_angle_alpha 90
_cell_angle_beta 90
_cell_angle_gamma 120
_cell_formula_units_Z 3
_cell_length_a 8.7160(12)
_cell_length_b 8.7160(12)
_cell_length_c 10.946(2)
_cell_measurement_reflns_used 1860
_cell_measurement_temperature 100.15
_cell_measurement_theta_max 33.5
_cell_measurement_theta_min 2.77
_cell_volume 720.15(19)
_computing_molecular_graphics 'Olex2 1.5 (Dolomanov et al., 2009)'
_computing_publication_material 'Olex2 1.5 (Dolomanov et al., 2009)'
_computing_structure_refinement 'SHELXL 2018/3 (Sheldrick, 2015)'
_diffrn_ambient_temperature 100.15
_diffrn_measured_fraction_theta_full 0.990
_diffrn_measured_fraction_theta_max 0.986
_diffrn_measurement_device_type MD2M-Maatel
_diffrn_measurement_method '\w scans'
_diffrn_radiation_type synchrotron
_diffrn_radiation_wavelength 0.72931
_diffrn_reflns_av_R_equivalents 0.1108
_diffrn_reflns_av_unetI/netI 0.1274
_diffrn_reflns_Laue_measured_fraction_full 0.990
_diffrn_reflns_Laue_measured_fraction_max 0.986
_diffrn_reflns_limit_h_max 11
_diffrn_reflns_limit_h_min -11
_diffrn_reflns_limit_k_max 12
_diffrn_reflns_limit_k_min -12
_diffrn_reflns_limit_l_max 15
_diffrn_reflns_limit_l_min -15
_diffrn_reflns_number 7351
_diffrn_reflns_point_group_measured_fraction_full 0.990
_diffrn_reflns_point_group_measured_fraction_max 0.986
_diffrn_reflns_theta_full 25.950
_diffrn_reflns_theta_max 31.245
_diffrn_reflns_theta_min 3.364
_diffrn_standards_number 0
_exptl_absorpt_coefficient_mu 1.576
_exptl_absorpt_correction_type none
_exptl_crystal_colour colourless
_exptl_crystal_colour_primary colourless
_exptl_crystal_density_diffrn 2.043
_exptl_crystal_description plate
_exptl_crystal_F_000 432
_exptl_crystal_size_max 0.05
_exptl_crystal_size_mid 0.02
_exptl_crystal_size_min 0.02
_refine_diff_density_max 0.456
_refine_diff_density_min -0.330
_refine_diff_density_rms 0.075
_refine_ls_extinction_coef 0.09(3)
_refine_ls_extinction_expression Fc^*^=kFc[1+0.001xFc^2^\l^3^/sin(2\q)]^-1/4^
_refine_ls_extinction_method 'SHELXL-2018/3 (Sheldrick 2018)'
_refine_ls_goodness_of_fit_ref 1.107
_refine_ls_hydrogen_treatment undef
_refine_ls_matrix_type full
_refine_ls_number_parameters 48
_refine_ls_number_reflns 805
_refine_ls_number_restraints 22
_refine_ls_restrained_S_all 1.117
_refine_ls_R_factor_all 0.0435
_refine_ls_R_factor_gt 0.0429
_refine_ls_shift/su_max 0.000
_refine_ls_shift/su_mean 0.000
_refine_ls_structure_factor_coef Fsqd
_refine_ls_weighting_details 'w=1/[\s^2^(Fo^2^)+0.0462P] where P=(Fo^2^+2Fc^2^)/3'
_refine_ls_weighting_scheme calc
_refine_ls_wR_factor_gt 0.1355
_refine_ls_wR_factor_ref 0.1371
_reflns_Friedel_coverage 0.000
_reflns_number_gt 759
_reflns_number_total 805
_reflns_threshold_expression 'I > 2\s(I)'
_cod_data_source_file d3cp02633g2.cif
_cod_data_source_block xprep
_cod_depositor_comments 'Adding full bibliography for 7247679--7247680.cif.'
_cod_original_cell_volume 720.1(2)
_cod_original_sg_symbol_H-M 'R -3'
_cod_database_code 7247679
_shelx_shelxl_version_number 2018/3
_shelx_space_group_comment
;
The symmetry employed for this shelxl refinement is uniquely defined
by the following loop, which should always be used as a source of
symmetry information in preference to the above space-group names.
They are only intended as comments.
;
_shelx_estimated_absorpt_t_max 0.969
_shelx_estimated_absorpt_t_min 0.925
_olex2_refinement_description
;
1. Twinned data refinement
 Scales: 0.337(3)
 0.663(3)
2. Restrained distances
 O1-N1
 1.25 with sigma of 0.01
 O2-N1
 1.25 with sigma of 0.01
3. Rigid body (RIGU) restrains
 C1, N1, O1, O2, Cl1
 with sigma for 1-2 distances of 0.004 and sigma for 1-3 distances of 0.004
4. Others
 Fixed Sof: Cl1(0.83333) N1(0.16666) O1(0.16666) O2(0.16666)
;
_olex2_submission_special_instructions 'No special instructions were received'

loop_
_space_group_symop_operation_xyz
'x, y, z'
'-y, x-y, z'
'-x+y, -x, z'
'x+2/3, y+1/3, z+1/3'
'-y+2/3, x-y+1/3, z+1/3'
'-x+y+2/3, -x+1/3, z+1/3'
'x+1/3, y+2/3, z+2/3'
'-y+1/3, x-y+2/3, z+2/3'
'-x+y+1/3, -x+2/3, z+2/3'
'-x, -y, -z'
'y, -x+y, -z'
'x-y, x, -z'
'-x+2/3, -y+1/3, -z+1/3'
'y+2/3, -x+y+1/3, -z+1/3'
'x-y+2/3, x+1/3, -z+1/3'
'-x+1/3, -y+2/3, -z+2/3'
'y+1/3, -x+y+2/3, -z+2/3'
'x-y+1/3, x+2/3, -z+2/3'

loop_
_atom_site_label
_atom_site_type_symbol
_atom_site_fract_x
_atom_site_fract_y
_atom_site_fract_z
_atom_site_U_iso_or_equiv
_atom_site_adp_type
_atom_site_occupancy
_atom_site_site_symmetry_order
_atom_site_calc_flag
_atom_site_refinement_flags_posn
_atom_site_refinement_flags_adp
_atom_site_refinement_flags_occupancy
_atom_site_disorder_assembly
_atom_site_disorder_group
C1 C 0.18148(17) 0.11679(13) 0.49993(14) 0.0370(5) Uani 1 1 d . . . . .
Cl1 Cl 0.40682(15) 0.26301(17) 0.50037(13) 0.0544(5) Uani 0.8333 1 d . . P A 1
N1 N 0.369(2) 0.242(3) 0.4966(11) 0.038(3) Uani 0.1667 1 d D . P A -1
O1 O 0.4307(11) 0.2949(13) 0.3925(8) 0.070(3) Uani 0.1667 1 d D . P A -1
O2 O 0.4488(14) 0.2615(18) 0.5900(11) 0.092(4) Uani 0.1667 1 d D . P A -1

loop_
_atom_site_aniso_label
_atom_site_aniso_U_11
_atom_site_aniso_U_22
_atom_site_aniso_U_33
_atom_site_aniso_U_23
_atom_site_aniso_U_13
_atom_site_aniso_U_12
C1 0.0198(7) 0.0223(7) 0.0674(8) -0.0001(4) 0.0003(4) 0.0092(5)
Cl1 0.0185(6) 0.0250(5) 0.1169(8) -0.0003(2) 0.0010(2) 0.0088(3)
N1 0.012(6) 0.039(8) 0.063(5) 0.008(4) 0.001(3) 0.012(5)
O1 0.053(5) 0.075(6) 0.054(3) 0.006(3) 0.011(3) 0.009(4)
O2 0.047(5) 0.098(8) 0.080(5) 0.030(5) -0.035(4) -0.003(5)

loop_
_atom_type_symbol
_atom_type_description
_atom_type_scat_dispersion_real
_atom_type_scat_dispersion_imag
_atom_type_scat_source
C C 0.0024 0.0017 'International Tables Vol C Tables 4.2.6.8 and 6.1.1.4'
Cl Cl 0.1386 0.1675 'International Tables Vol C Tables 4.2.6.8 and 6.1.1.4'
N N 0.0046 0.0035 'International Tables Vol C Tables 4.2.6.8 and 6.1.1.4'
O O 0.0086 0.0064 'International Tables Vol C Tables 4.2.6.8 and 6.1.1.4'

loop_
_geom_angle_atom_site_label_1
_geom_angle_atom_site_label_2
_geom_angle_atom_site_label_3
_geom_angle
_geom_angle_site_symmetry_1
_geom_angle_site_symmetry_3
_geom_angle_publ_flag
C1 C1 C1 120.000(1) 11_556 12_556 ?
C1 C1 Cl1 119.66(9) 12_556 . ?
C1 C1 Cl1 120.34(9) 11_556 . ?
C1 C1 N1 121.5(8) 11_556 . ?
C1 C1 N1 118.5(8) 12_556 . ?
N1 C1 Cl1 2.0(5) . . ?
O1 Cl1 C1 99.7(4) . . ?
O2 Cl1 C1 105.6(6) . . ?
O2 Cl1 O1 153.7(8) . . ?
O1 N1 C1 114.7(11) . . ?
O2 N1 C1 116.2(11) . . ?
O2 N1 O1 128.1(16) . . ?
Cl1 O1 N1 13.3(7) . . ?
Cl1 O2 N1 12.5(8) . . ?

loop_
_geom_bond_atom_site_label_1
_geom_bond_atom_site_label_2
_geom_bond_distance
_geom_bond_site_symmetry_2
_geom_bond_publ_flag
C1 C1 1.3885(13) 11_556 ?
C1 C1 1.3885(13) 12_556 ?
C1 Cl1 1.7259(17) . ?
C1 N1 1.444(16) . ?
Cl1 O1 1.207(9) . ?
Cl1 O2 1.050(8) . ?
N1 O1 1.245(11) . ?
N1 O2 1.199(11) . ?

loop_
_geom_torsion_atom_site_label_1
_geom_torsion_atom_site_label_2
_geom_torsion_atom_site_label_3
_geom_torsion_atom_site_label_4
_geom_torsion
_geom_torsion_site_symmetry_1
_geom_torsion_site_symmetry_2
_geom_torsion_site_symmetry_3
_geom_torsion_site_symmetry_4
_geom_torsion_publ_flag
C1 C1 Cl1 O1 96.9(5) 11_556 . . . ?
C1 C1 Cl1 O1 -83.4(5) 12_556 . . . ?
C1 C1 Cl1 O2 -75.7(11) 11_556 . . . ?
C1 C1 Cl1 O2 104.0(11) 12_556 . . . ?
C1 C1 N1 O1 94.3(14) 11_556 . . . ?
C1 C1 N1 O1 -84.1(16) 12_556 . . . ?
C1 C1 N1 O2 -75(2) 11_556 . . . ?
C1 C1 N1 O2 106.2(19) 12_556 . . . ?
C1 Cl1 O1 N1 5(4) . . . . ?
C1 Cl1 O2 N1 -4(5) . . . . ?
C1 N1 O1 Cl1 -174(5) . . . . ?
C1 N1 O2 Cl1 175(6) . . . . ?
Cl1 C1 N1 O1 149(25) . . . . ?
Cl1 C1 N1 O2 -20(22) . . . . ?
N1 C1 Cl1 O1 -29(24) . . . . ?
N1 C1 Cl1 O2 158(24) . . . . ?
O1 Cl1 O2 N1 -168(5) . . . . ?
O1 N1 O2 Cl1 7(3) . . . . ?
O2 Cl1 O1 N1 169(5) . . . . ?
O2 N1 O1 Cl1 -6(2) . . . . ?

loop_
_twin_individual_id
_twin_individual_mass_fraction_refined
1 0.337(3)
2 0.663(3)
